data_4003626
loop_
_publ_author_name
'Stolte, Matthias'
'Schembri, Tim'
'S\"u\&s, Jasmin'
'Schmidt, David'
'Krause, Ana-Maria'
'Vysotsky, Myroslav O.'
'W\"urthner, Frank'

_publ_section_title
;
 1-Mono- and 1,7-Disubstituted Perylene Bisimide Dyes with Voluminous
 Groups at Bay Positions: In Search for Highly Effective Solid-State
 Fluorescence Materials
;
_journal_name_full 'Chemistry of Materials'
_journal_paper_doi 10.1021/acs.chemmater.0c02115
_journal_year 2020
_chemical_formula_moiety 'C48 H46 N2 O5'
_chemical_formula_sum 'C48 H46 N2 O5'
_chemical_formula_weight 730.87
_space_group_crystal_system triclinic
_space_group_IT_number 2
_space_group_name_Hall '-P 1'
_space_group_name_H-M_alt 'P -1'
_atom_sites_solution_hydrogens geom
_atom_sites_solution_primary dual
_audit_creation_method SHELXL-2018/3
_cell_angle_alpha 73.943(2)
_cell_angle_beta 84.236(2)
_cell_angle_gamma 70.453(2)
_cell_formula_units_Z 2
_cell_length_a 9.8063(3)
_cell_length_b 12.4776(5)
_cell_length_c 16.8828(6)
_cell_measurement_reflns_used 6171
_cell_measurement_temperature 100(2)
_cell_measurement_theta_max 72.04
_cell_measurement_theta_min 2.72
_cell_volume 1870.69(12)
_computing_cell_refinement 'Bruker SAINT'
_computing_data_collection 'Bruker APEX3'
_computing_data_reduction 'Bruker SAINT'
_computing_molecular_graphics 'Bruker SHELXTL'
_computing_publication_material 'Bruker SHELXTL'
_computing_structure_refinement 'SHELXL-2018/3 (Sheldrick, 2018)'
_computing_structure_solution 'SHELXT 2014/5 (Sheldrick, 2014)'
_diffrn_ambient_temperature 100(2)
_diffrn_measured_fraction_theta_full 0.996
_diffrn_measured_fraction_theta_max 0.993
_diffrn_measurement_device_type Bruker-Kappa-D8Quest_PhotonII
_diffrn_measurement_method omega_and_phi_scan
_diffrn_radiation_type CuK\a
_diffrn_radiation_wavelength 1.54178
_diffrn_reflns_av_R_equivalents 0.0530
_diffrn_reflns_av_unetI/netI 0.0541
_diffrn_reflns_Laue_measured_fraction_full 0.996
_diffrn_reflns_Laue_measured_fraction_max 0.993
_diffrn_reflns_limit_h_max 12
_diffrn_reflns_limit_h_min -12
_diffrn_reflns_limit_k_max 15
_diffrn_reflns_limit_k_min -15
_diffrn_reflns_limit_l_max 20
_diffrn_reflns_limit_l_min -19
_diffrn_reflns_number 22274
_diffrn_reflns_point_group_measured_fraction_full 0.996
_diffrn_reflns_point_group_measured_fraction_max 0.993
_diffrn_reflns_theta_full 67.679
_diffrn_reflns_theta_max 72.085
_diffrn_reflns_theta_min 2.724
_diffrn_source Cu/K(alpha)_ImuS_Microsource
_exptl_absorpt_coefficient_mu 0.664
_exptl_absorpt_correction_T_max 0.7536
_exptl_absorpt_correction_T_min 0.6514
_exptl_absorpt_correction_type multi-scan
_exptl_absorpt_process_details Bruker-SADABS
_exptl_crystal_colour red
_exptl_crystal_density_diffrn 1.298
_exptl_crystal_description block
_exptl_crystal_F_000 776
_exptl_crystal_size_max 0.088
_exptl_crystal_size_mid 0.086
_exptl_crystal_size_min 0.014
_refine_diff_density_max 0.476
_refine_diff_density_min -0.265
_refine_diff_density_rms 0.061
_refine_ls_extinction_method none
_refine_ls_goodness_of_fit_ref 1.019
_refine_ls_hydrogen_treatment constr
_refine_ls_matrix_type full
_refine_ls_number_parameters 500
_refine_ls_number_reflns 7308
_refine_ls_number_restraints 0
_refine_ls_restrained_S_all 1.019
_refine_ls_R_factor_all 0.0771
_refine_ls_R_factor_gt 0.0584
_refine_ls_shift/su_max 0.000
_refine_ls_shift/su_mean 0.000
_refine_ls_structure_factor_coef Fsqd
_refine_ls_weighting_details 'w=1/[\s^2^(Fo^2^)+(0.1161P)^2^] where P=(Fo^2^+2Fc^2^)/3'
_refine_ls_weighting_scheme calc
_refine_ls_wR_factor_gt 0.1581
_refine_ls_wR_factor_ref 0.1752
_reflns_Friedel_coverage 0.000
_reflns_number_gt 5495
_reflns_number_total 7308
_reflns_threshold_expression 'I > 2\s(I)'
_cod_data_source_file cm0c02115_si_002.cif
_cod_data_source_block PBI2
_cod_database_code 4003626
_shelx_shelxl_version_number 2018/3
_shelx_space_group_comment
;
The symmetry employed for this shelxl refinement is uniquely defined
by the following loop, which should always be used as a source of
symmetry information in preference to the above space-group names.
They are only intended as comments.
;

loop_
_space_group_symop_operation_xyz
'x, y, z'
'-x, -y, -z'

loop_
_atom_site_label
_atom_site_type_symbol
_atom_site_fract_x
_atom_site_fract_y
_atom_site_fract_z
_atom_site_U_iso_or_equiv
_atom_site_adp_type
_atom_site_occupancy
_atom_site_site_symmetry_order
_atom_site_calc_flag
_atom_site_refinement_flags_posn
_atom_site_refinement_flags_adp
_atom_site_refinement_flags_occupancy
_atom_site_disorder_assembly
_atom_site_disorder_group
C1 C 1.1210(2) 0.57742(18) 0.15480(12) 0.0349(4) Uani 1 1 d . . . . .
C2 C 1.0560(2) 0.54287(17) 0.23717(12) 0.0338(4) Uani 1 1 d . . . . .
C3 C 1.1082(2) 0.42807(18) 0.28405(13) 0.0379(4) Uani 1 1 d . . . . .
H3 H 1.184872 0.372162 0.263534 0.046 Uiso 1 1 calc R U . . .
C4 C 1.0483(2) 0.39428(17) 0.36145(13) 0.0373(4) Uani 1 1 d . . . . .
H4 H 1.087515 0.315638 0.393818 0.045 Uiso 1 1 calc R U . . .
C5 C 0.9328(2) 0.47194(16) 0.39289(12) 0.0324(4) Uani 1 1 d . . . . .
C6 C 0.8722(2) 0.43726(16) 0.47540(11) 0.0319(4) Uani 1 1 d . . . . .
C7 C 0.9375(2) 0.32958(17) 0.53106(13) 0.0361(4) Uani 1 1 d . . . . .
H7 H 1.023969 0.276529 0.515447 0.043 Uiso 1 1 calc R U . . .
C8 C 0.8781(2) 0.29834(17) 0.60933(12) 0.0361(4) Uani 1 1 d . . . . .
H8 H 0.926285 0.225837 0.647017 0.043 Uiso 1 1 calc R U . . .
C9 C 0.7503(2) 0.37187(17) 0.63220(12) 0.0346(4) Uani 1 1 d . . . . .
C10 C 0.6920(2) 0.33968(17) 0.71688(12) 0.0348(4) Uani 1 1 d . . . . .
C11 C 0.4696(2) 0.50893(17) 0.67696(12) 0.0341(4) Uani 1 1 d . . . . .
C12 C 0.5381(2) 0.54769(17) 0.59661(11) 0.0331(4) Uani 1 1 d . . . . .
C13 C 0.4648(2) 0.64927(17) 0.53999(12) 0.0338(4) Uani 1 1 d . . . . .
H13 H 0.367610 0.691279 0.551054 0.041 Uiso 1 1 calc R U . . .
C14 C 0.5318(2) 0.69149(17) 0.46625(11) 0.0327(4) Uani 1 1 d . . . . .
H14 H 0.480779 0.764061 0.429584 0.039 Uiso 1 1 calc R U . . .
C15 C 0.6713(2) 0.62965(16) 0.44542(11) 0.0303(4) Uani 1 1 d . . . . .
C16 C 0.74979(19) 0.67224(16) 0.37115(11) 0.0298(4) Uani 1 1 d . . . . .
C17 C 0.71321(19) 0.79027(16) 0.32533(11) 0.0301(4) Uani 1 1 d . . . . .
C18 C 0.7830(2) 0.82497(16) 0.25062(11) 0.0315(4) Uani 1 1 d . . . . .
H18 H 0.755042 0.905454 0.220628 0.038 Uiso 1 1 calc R U . . .
C19 C 0.8917(2) 0.74290(16) 0.22077(11) 0.0312(4) Uani 1 1 d . . . . .
C20 C 0.9533(2) 0.77980(17) 0.13721(11) 0.0330(4) Uani 1 1 d . . . . .
C21 C 0.94059(19) 0.62515(16) 0.26737(11) 0.0308(4) Uani 1 1 d . . . . .
C22 C 0.8731(2) 0.58962(16) 0.34413(11) 0.0301(4) Uani 1 1 d . . . . .
C23 C 0.7416(2) 0.51580(16) 0.49853(11) 0.0309(4) Uani 1 1 d . . . . .
C24 C 0.6771(2) 0.47935(16) 0.57639(11) 0.0314(4) Uani 1 1 d . . . . .
C25 C 1.1251(2) 0.72734(19) 0.02413(12) 0.0392(4) Uani 1 1 d . . . . .
H25 H 1.209344 0.657461 0.018537 0.047 Uiso 1 1 calc R U . . .
C26 C 1.0157(3) 0.7453(2) -0.04049(14) 0.0466(5) Uani 1 1 d . . . . .
H26A H 0.928652 0.812984 -0.037089 0.056 Uiso 1 1 calc R U . . .
H26B H 0.985611 0.674275 -0.029908 0.056 Uiso 1 1 calc R U . . .
C27 C 1.0841(3) 0.7683(2) -0.12676(14) 0.0543(6) Uani 1 1 d . . . . .
H27A H 1.163462 0.696497 -0.132126 0.065 Uiso 1 1 calc R U . . .
H27B H 1.010475 0.786278 -0.168736 0.065 Uiso 1 1 calc R U . . .
C28 C 1.1435(3) 0.8705(2) -0.14232(14) 0.0531(6) Uani 1 1 d . . . . .
H28A H 1.190071 0.881514 -0.197466 0.064 Uiso 1 1 calc R U . . .
H28B H 1.062871 0.943752 -0.141653 0.064 Uiso 1 1 calc R U . . .
C29 C 1.2533(2) 0.8479(2) -0.07705(14) 0.0498(6) Uani 1 1 d . . . . .
H29A H 1.289637 0.915793 -0.087975 0.060 Uiso 1 1 calc R U . . .
H29B H 1.336617 0.777169 -0.079685 0.060 Uiso 1 1 calc R U . . .
C30 C 1.1840(2) 0.8294(2) 0.00921(13) 0.0423(5) Uani 1 1 d . . . . .
H30A H 1.256967 0.812098 0.051383 0.051 Uiso 1 1 calc R U . . .
H30B H 1.104557 0.901815 0.013293 0.051 Uiso 1 1 calc R U . . .
C31 C 0.5059(2) 0.38110(17) 0.82295(12) 0.0359(4) Uani 1 1 d . . . . .
H31 H 0.592887 0.325500 0.855642 0.043 Uiso 1 1 calc R U . . .
C32 C 0.4019(2) 0.31192(19) 0.83006(13) 0.0404(4) Uani 1 1 d . . . . .
H32A H 0.446831 0.244662 0.805432 0.048 Uiso 1 1 calc R U . . .
H32B H 0.312558 0.363124 0.799159 0.048 Uiso 1 1 calc R U . . .
C33 C 0.3634(3) 0.2662(2) 0.92067(13) 0.0455(5) Uani 1 1 d . . . . .
H33A H 0.290761 0.225858 0.923902 0.055 Uiso 1 1 calc R U . . .
H33B H 0.450987 0.208168 0.950139 0.055 Uiso 1 1 calc R U . . .
C34 C 0.3030(3) 0.3667(2) 0.96206(14) 0.0466(5) Uani 1 1 d . . . . .
H34A H 0.209222 0.419664 0.936845 0.056 Uiso 1 1 calc R U . . .
H34B H 0.285531 0.334387 1.021277 0.056 Uiso 1 1 calc R U . . .
C35 C 0.4065(2) 0.43610(19) 0.95321(12) 0.0402(4) Uani 1 1 d . . . . .
H35A H 0.495887 0.385121 0.984113 0.048 Uiso 1 1 calc R U . . .
H35B H 0.361710 0.503302 0.977904 0.048 Uiso 1 1 calc R U . . .
C36 C 0.4462(2) 0.48262(18) 0.86330(12) 0.0379(4) Uani 1 1 d . . . . .
H36A H 0.359379 0.541199 0.833390 0.046 Uiso 1 1 calc R U . . .
H36B H 0.519666 0.521972 0.860702 0.046 Uiso 1 1 calc R U . . .
C37 C 0.57211(19) 0.99227(15) 0.31906(11) 0.0309(4) Uani 1 1 d . . . . .
C38 C 0.6482(2) 1.05158(17) 0.34615(12) 0.0340(4) Uani 1 1 d . . . . .
C39 C 0.6060(2) 1.17344(18) 0.31548(13) 0.0375(4) Uani 1 1 d . . . . .
H39 H 0.655305 1.217123 0.332428 0.045 Uiso 1 1 calc R U . . .
C40 C 0.4924(2) 1.23163(17) 0.26026(13) 0.0387(4) Uani 1 1 d . . . . .
H40 H 0.463602 1.314929 0.240340 0.046 Uiso 1 1 calc R U . . .
C41 C 0.4213(2) 1.16932(18) 0.23421(12) 0.0376(4) Uani 1 1 d . . . . .
H41 H 0.345068 1.210454 0.195625 0.045 Uiso 1 1 calc R U . . .
C42 C 0.4586(2) 1.04722(16) 0.26321(11) 0.0327(4) Uani 1 1 d . . . . .
C43 C 0.7708(2) 0.9849(2) 0.40778(13) 0.0406(4) Uani 1 1 d . . . . .
H43 H 0.819926 0.906161 0.396587 0.049 Uiso 1 1 calc R U . . .
C44 C 0.7123(3) 0.9638(2) 0.49560(14) 0.0508(5) Uani 1 1 d . . . . .
H44A H 0.660129 1.039556 0.507727 0.076 Uiso 1 1 calc R U . . .
H44B H 0.792860 0.920254 0.534011 0.076 Uiso 1 1 calc R U . . .
H44C H 0.646251 0.917874 0.501675 0.076 Uiso 1 1 calc R U . . .
C45 C 0.8849(3) 1.0469(3) 0.39882(17) 0.0594(6) Uani 1 1 d . . . . .
H45A H 0.915906 1.065579 0.341036 0.089 Uiso 1 1 calc R U . . .
H45B H 0.968525 0.994888 0.433161 0.089 Uiso 1 1 calc R U . . .
H45C H 0.843271 1.119731 0.416545 0.089 Uiso 1 1 calc R U . . .
C46 C 0.3766(2) 0.97948(18) 0.23675(13) 0.0391(4) Uani 1 1 d . . . . .
H46 H 0.432907 0.893839 0.255401 0.047 Uiso 1 1 calc R U . . .
C47 C 0.3613(3) 1.0104(3) 0.14356(16) 0.0554(6) Uani 1 1 d . . . . .
H47A H 0.301900 1.093058 0.123744 0.083 Uiso 1 1 calc R U . . .
H47B H 0.314861 0.959850 0.129411 0.083 Uiso 1 1 calc R U . . .
H47C H 0.457292 0.998340 0.117544 0.083 Uiso 1 1 calc R U . . .
C48 C 0.2284(2) 0.9985(2) 0.28018(17) 0.0494(5) Uani 1 1 d . . . . .
H48A H 0.242050 0.968852 0.339948 0.074 Uiso 1 1 calc R U . . .
H48B H 0.175057 0.955971 0.261781 0.074 Uiso 1 1 calc R U . . .
H48C H 0.173423 1.082721 0.266543 0.074 Uiso 1 1 calc R U . . .
N1 N 1.06479(17) 0.69455(15) 0.10906(10) 0.0343(3) Uani 1 1 d . . . . .
N2 N 0.55866(19) 0.41445(15) 0.73610(10) 0.0358(4) Uani 1 1 d . . . . .
O1 O 1.21763(17) 0.50611(13) 0.12748(9) 0.0443(4) Uani 1 1 d . . . . .
O2 O 0.90364(16) 0.87899(13) 0.09427(9) 0.0399(3) Uani 1 1 d . . . . .
O3 O 0.75945(16) 0.25198(13) 0.76809(9) 0.0406(3) Uani 1 1 d . . . . .
O4 O 0.34395(16) 0.55798(13) 0.69163(9) 0.0395(3) Uani 1 1 d . . . . .
O5 O 0.60345(14) 0.87060(11) 0.35563(8) 0.0335(3) Uani 1 1 d . . . . .

loop_
_atom_site_aniso_label
_atom_site_aniso_U_11
_atom_site_aniso_U_22
_atom_site_aniso_U_33
_atom_site_aniso_U_23
_atom_site_aniso_U_13
_atom_site_aniso_U_12
C1 0.0315(9) 0.0380(9) 0.0306(9) -0.0087(8) 0.0027(7) -0.0063(7)
C2 0.0316(9) 0.0372(9) 0.0282(9) -0.0077(7) 0.0028(7) -0.0071(7)
C3 0.0349(9) 0.0345(9) 0.0366(10) -0.0091(8) 0.0034(8) -0.0023(7)
C4 0.0371(10) 0.0315(9) 0.0336(10) -0.0037(7) 0.0019(8) -0.0029(7)
C5 0.0317(9) 0.0338(9) 0.0294(9) -0.0072(7) -0.0005(7) -0.0084(7)
C6 0.0336(9) 0.0330(9) 0.0270(9) -0.0053(7) -0.0009(7) -0.0100(7)
C7 0.0358(9) 0.0349(9) 0.0326(9) -0.0057(8) -0.0011(7) -0.0073(8)
C8 0.0389(10) 0.0350(9) 0.0289(9) -0.0034(7) -0.0023(7) -0.0083(8)
C9 0.0413(10) 0.0367(9) 0.0261(9) -0.0043(7) -0.0014(7) -0.0157(8)
C10 0.0383(10) 0.0372(9) 0.0291(9) -0.0070(7) 0.0004(7) -0.0139(8)
C11 0.0375(10) 0.0369(9) 0.0294(9) -0.0096(7) 0.0038(7) -0.0141(8)
C12 0.0378(9) 0.0350(9) 0.0268(9) -0.0070(7) 0.0023(7) -0.0138(8)
C13 0.0317(9) 0.0381(9) 0.0312(9) -0.0108(7) 0.0064(7) -0.0110(7)
C14 0.0338(9) 0.0340(9) 0.0266(8) -0.0059(7) 0.0035(7) -0.0091(7)
C15 0.0327(9) 0.0328(8) 0.0241(8) -0.0071(7) 0.0023(7) -0.0097(7)
C16 0.0292(8) 0.0334(9) 0.0245(8) -0.0058(7) 0.0007(7) -0.0088(7)
C17 0.0287(8) 0.0317(8) 0.0274(8) -0.0092(7) 0.0018(7) -0.0057(7)
C18 0.0316(8) 0.0318(8) 0.0269(8) -0.0055(7) 0.0014(7) -0.0069(7)
C19 0.0298(8) 0.0348(9) 0.0264(9) -0.0062(7) 0.0027(7) -0.0091(7)
C20 0.0308(9) 0.0366(9) 0.0267(9) -0.0063(7) 0.0026(7) -0.0068(7)
C21 0.0273(8) 0.0337(9) 0.0284(9) -0.0074(7) 0.0000(7) -0.0063(7)
C22 0.0295(8) 0.0318(8) 0.0268(9) -0.0074(7) 0.0003(7) -0.0074(7)
C23 0.0340(9) 0.0321(8) 0.0259(8) -0.0060(7) -0.0003(7) -0.0111(7)
C24 0.0348(9) 0.0332(8) 0.0263(9) -0.0072(7) 0.0006(7) -0.0119(7)
C25 0.0339(9) 0.0441(10) 0.0277(9) -0.0061(8) 0.0063(7) -0.0017(8)
C26 0.0450(11) 0.0565(12) 0.0325(10) -0.0129(9) 0.0036(9) -0.0089(10)
C27 0.0598(14) 0.0599(14) 0.0303(11) -0.0139(10) 0.0023(10) -0.0015(11)
C28 0.0510(13) 0.0545(13) 0.0296(10) -0.0002(9) 0.0100(9) 0.0025(10)
C29 0.0377(10) 0.0523(12) 0.0382(11) 0.0023(9) 0.0122(9) -0.0021(9)
C30 0.0346(10) 0.0488(11) 0.0313(10) -0.0021(8) 0.0063(8) -0.0065(8)
C31 0.0397(10) 0.0383(9) 0.0261(9) -0.0060(7) 0.0044(7) -0.0113(8)
C32 0.0482(11) 0.0470(11) 0.0308(10) -0.0118(8) 0.0055(8) -0.0218(9)
C33 0.0580(13) 0.0501(11) 0.0324(10) -0.0069(9) 0.0059(9) -0.0272(10)
C34 0.0481(12) 0.0602(13) 0.0340(10) -0.0126(9) 0.0123(9) -0.0241(10)
C35 0.0489(11) 0.0411(10) 0.0289(9) -0.0101(8) 0.0039(8) -0.0125(9)
C36 0.0418(10) 0.0413(10) 0.0314(10) -0.0108(8) 0.0077(8) -0.0154(8)
C37 0.0309(8) 0.0296(8) 0.0260(8) -0.0055(7) 0.0065(7) -0.0052(7)
C38 0.0291(8) 0.0399(9) 0.0294(9) -0.0117(7) 0.0067(7) -0.0064(7)
C39 0.0341(9) 0.0397(10) 0.0404(10) -0.0152(8) 0.0089(8) -0.0127(8)
C40 0.0405(10) 0.0312(9) 0.0376(10) -0.0070(8) 0.0102(8) -0.0072(8)
C41 0.0331(9) 0.0357(9) 0.0336(9) -0.0054(8) 0.0028(7) -0.0015(7)
C42 0.0313(9) 0.0349(9) 0.0281(8) -0.0093(7) 0.0068(7) -0.0068(7)
C43 0.0344(10) 0.0479(11) 0.0363(10) -0.0159(9) -0.0007(8) -0.0050(8)
C44 0.0494(12) 0.0573(13) 0.0341(11) -0.0059(10) -0.0010(9) -0.0072(10)
C45 0.0423(12) 0.0882(19) 0.0482(13) -0.0142(13) -0.0044(10) -0.0233(12)
C46 0.0355(10) 0.0403(10) 0.0413(11) -0.0147(8) -0.0002(8) -0.0085(8)
C47 0.0606(14) 0.0682(15) 0.0421(12) -0.0194(11) -0.0048(10) -0.0214(12)
C48 0.0397(11) 0.0541(12) 0.0581(14) -0.0197(11) 0.0051(10) -0.0171(10)
N1 0.0316(8) 0.0390(8) 0.0256(8) -0.0060(6) 0.0051(6) -0.0063(6)
N2 0.0432(9) 0.0380(8) 0.0247(8) -0.0056(6) 0.0035(6) -0.0143(7)
O1 0.0414(8) 0.0412(7) 0.0373(8) -0.0085(6) 0.0120(6) -0.0017(6)
O2 0.0383(7) 0.0380(7) 0.0305(7) -0.0017(6) 0.0072(5) -0.0036(6)
O3 0.0425(8) 0.0426(7) 0.0289(7) -0.0017(6) 0.0012(6) -0.0104(6)
O4 0.0387(7) 0.0448(7) 0.0320(7) -0.0074(6) 0.0052(5) -0.0132(6)
O5 0.0340(7) 0.0300(6) 0.0290(6) -0.0057(5) 0.0085(5) -0.0048(5)

loop_
_atom_type_symbol
_atom_type_description
_atom_type_scat_dispersion_real
_atom_type_scat_dispersion_imag
_atom_type_scat_source
C C 0.0181 0.0091 'International Tables Vol C Tables 4.2.6.8 and 6.1.1.4'
H H 0.0000 0.0000 'International Tables Vol C Tables 4.2.6.8 and 6.1.1.4'
N N 0.0311 0.0180 'International Tables Vol C Tables 4.2.6.8 and 6.1.1.4'
O O 0.0492 0.0322 'International Tables Vol C Tables 4.2.6.8 and 6.1.1.4'

loop_
_geom_angle_atom_site_label_1
_geom_angle_atom_site_label_2
_geom_angle_atom_site_label_3
_geom_angle
_geom_angle_site_symmetry_1
_geom_angle_site_symmetry_3
_geom_angle_publ_flag
O1 C1 N1 121.29(18) . . ?
O1 C1 C2 121.20(18) . . ?
N1 C1 C2 117.50(16) . . ?
C3 C2 C21 119.84(18) . . ?
C3 C2 C1 119.24(17) . . ?
C21 C2 C1 120.91(17) . . ?
C2 C3 C4 119.91(17) . . ?
C2 C3 H3 120.0 . . ?
C4 C3 H3 120.0 . . ?
C5 C4 C3 122.09(18) . . ?
C5 C4 H4 119.0 . . ?
C3 C4 H4 119.0 . . ?
C4 C5 C22 119.01(18) . . ?
C4 C5 C6 122.10(17) . . ?
C22 C5 C6 118.88(17) . . ?
C7 C6 C23 119.27(17) . . ?
C7 C6 C5 122.09(17) . . ?
C23 C6 C5 118.63(16) . . ?
C6 C7 C8 121.18(18) . . ?
C6 C7 H7 119.4 . . ?
C8 C7 H7 119.4 . . ?
C9 C8 C7 120.42(18) . . ?
C9 C8 H8 119.8 . . ?
C7 C8 H8 119.8 . . ?
C8 C9 C24 120.24(18) . . ?
C8 C9 C10 119.68(17) . . ?
C24 C9 C10 120.05(18) . . ?
O3 C10 N2 121.36(18) . . ?
O3 C10 C9 121.03(18) . . ?
N2 C10 C9 117.59(17) . . ?
O4 C11 N2 121.74(17) . . ?
O4 C11 C12 121.56(18) . . ?
N2 C11 C12 116.68(17) . . ?
C13 C12 C24 119.32(17) . . ?
C13 C12 C11 120.18(17) . . ?
C24 C12 C11 120.48(17) . . ?
C12 C13 C14 120.84(17) . . ?
C12 C13 H13 119.6 . . ?
C14 C13 H13 119.6 . . ?
C15 C14 C13 121.59(17) . . ?
C15 C14 H14 119.2 . . ?
C13 C14 H14 119.2 . . ?
C14 C15 C23 118.09(17) . . ?
C14 C15 C16 124.04(17) . . ?
C23 C15 C16 117.84(16) . . ?
C17 C16 C22 117.34(16) . . ?
C17 C16 C15 124.01(16) . . ?
C22 C16 C15 118.63(16) . . ?
O5 C17 C16 117.09(16) . . ?
O5 C17 C18 121.05(16) . . ?
C16 C17 C18 121.85(16) . . ?
C19 C18 C17 120.19(17) . . ?
C19 C18 H18 119.9 . . ?
C17 C18 H18 119.9 . . ?
C18 C19 C21 120.28(17) . . ?
C18 C19 C20 119.05(17) . . ?
C21 C19 C20 120.63(16) . . ?
O2 C20 N1 121.52(17) . . ?
O2 C20 C19 120.79(17) . . ?
N1 C20 C19 117.62(16) . . ?
C19 C21 C2 119.55(17) . . ?
C19 C21 C22 119.90(16) . . ?
C2 C21 C22 120.55(17) . . ?
C21 C22 C5 118.39(16) . . ?
C21 C22 C16 119.82(16) . . ?
C5 C22 C16 121.79(17) . . ?
C6 C23 C24 118.86(17) . . ?
C6 C23 C15 122.20(17) . . ?
C24 C23 C15 118.94(17) . . ?
C12 C24 C9 119.86(17) . . ?
C12 C24 C23 120.33(17) . . ?
C9 C24 C23 119.76(17) . . ?
N1 C25 C30 113.97(17) . . ?
N1 C25 C26 110.42(17) . . ?
C30 C25 C26 113.11(18) . . ?
N1 C25 H25 106.2 . . ?
C30 C25 H25 106.2 . . ?
C26 C25 H25 106.2 . . ?
C25 C26 C27 109.64(19) . . ?
C25 C26 H26A 109.7 . . ?
C27 C26 H26A 109.7 . . ?
C25 C26 H26B 109.7 . . ?
C27 C26 H26B 109.7 . . ?
H26A C26 H26B 108.2 . . ?
C28 C27 C26 111.2(2) . . ?
C28 C27 H27A 109.4 . . ?
C26 C27 H27A 109.4 . . ?
C28 C27 H27B 109.4 . . ?
C26 C27 H27B 109.4 . . ?
H27A C27 H27B 108.0 . . ?
C29 C28 C27 110.9(2) . . ?
C29 C28 H28A 109.5 . . ?
C27 C28 H28A 109.5 . . ?
C29 C28 H28B 109.5 . . ?
C27 C28 H28B 109.5 . . ?
H28A C28 H28B 108.0 . . ?
C28 C29 C30 110.44(19) . . ?
C28 C29 H29A 109.6 . . ?
C30 C29 H29A 109.6 . . ?
C28 C29 H29B 109.6 . . ?
C30 C29 H29B 109.6 . . ?
H29A C29 H29B 108.1 . . ?
C25 C30 C29 109.0(2) . . ?
C25 C30 H30A 109.9 . . ?
C29 C30 H30A 109.9 . . ?
C25 C30 H30B 109.9 . . ?
C29 C30 H30B 109.9 . . ?
H30A C30 H30B 108.3 . . ?
N2 C31 C32 111.49(16) . . ?
N2 C31 C36 114.66(16) . . ?
C32 C31 C36 112.26(17) . . ?
N2 C31 H31 105.9 . . ?
C32 C31 H31 105.9 . . ?
C36 C31 H31 105.9 . . ?
C31 C32 C33 110.58(17) . . ?
C31 C32 H32A 109.5 . . ?
C33 C32 H32A 109.5 . . ?
C31 C32 H32B 109.5 . . ?
C33 C32 H32B 109.5 . . ?
H32A C32 H32B 108.1 . . ?
C34 C33 C32 110.95(18) . . ?
C34 C33 H33A 109.4 . . ?
C32 C33 H33A 109.4 . . ?
C34 C33 H33B 109.4 . . ?
C32 C33 H33B 109.4 . . ?
H33A C33 H33B 108.0 . . ?
C35 C34 C33 111.14(18) . . ?
C35 C34 H34A 109.4 . . ?
C33 C34 H34A 109.4 . . ?
C35 C34 H34B 109.4 . . ?
C33 C34 H34B 109.4 . . ?
H34A C34 H34B 108.0 . . ?
C34 C35 C36 112.53(18) . . ?
C34 C35 H35A 109.1 . . ?
C36 C35 H35A 109.1 . . ?
C34 C35 H35B 109.1 . . ?
C36 C35 H35B 109.1 . . ?
H35A C35 H35B 107.8 . . ?
C31 C36 C35 109.65(17) . . ?
C31 C36 H36A 109.7 . . ?
C35 C36 H36A 109.7 . . ?
C31 C36 H36B 109.7 . . ?
C35 C36 H36B 109.7 . . ?
H36A C36 H36B 108.2 . . ?
C38 C37 C42 124.07(17) . . ?
C38 C37 O5 117.95(17) . . ?
C42 C37 O5 117.75(17) . . ?
C39 C38 C37 117.20(18) . . ?
C39 C38 C43 121.97(19) . . ?
C37 C38 C43 120.82(18) . . ?
C40 C39 C38 120.46(19) . . ?
C40 C39 H39 119.8 . . ?
C38 C39 H39 119.8 . . ?
C41 C40 C39 120.44(18) . . ?
C41 C40 H40 119.8 . . ?
C39 C40 H40 119.8 . . ?
C40 C41 C42 121.48(19) . . ?
C40 C41 H41 119.3 . . ?
C42 C41 H41 119.3 . . ?
C37 C42 C41 116.34(18) . . ?
C37 C42 C46 122.33(17) . . ?
C41 C42 C46 121.31(18) . . ?
C44 C43 C38 110.95(17) . . ?
C44 C43 C45 110.4(2) . . ?
C38 C43 C45 112.6(2) . . ?
C44 C43 H43 107.5 . . ?
C38 C43 H43 107.5 . . ?
C45 C43 H43 107.5 . . ?
C43 C44 H44A 109.5 . . ?
C43 C44 H44B 109.5 . . ?
H44A C44 H44B 109.5 . . ?
C43 C44 H44C 109.5 . . ?
H44A C44 H44C 109.5 . . ?
H44B C44 H44C 109.5 . . ?
C43 C45 H45A 109.5 . . ?
C43 C45 H45B 109.5 . . ?
H45A C45 H45B 109.5 . . ?
C43 C45 H45C 109.5 . . ?
H45A C45 H45C 109.5 . . ?
H45B C45 H45C 109.5 . . ?
C42 C46 C47 112.65(19) . . ?
C42 C46 C48 109.95(17) . . ?
C47 C46 C48 111.3(2) . . ?
C42 C46 H46 107.6 . . ?
C47 C46 H46 107.6 . . ?
C48 C46 H46 107.6 . . ?
C46 C47 H47A 109.5 . . ?
C46 C47 H47B 109.5 . . ?
H47A C47 H47B 109.5 . . ?
C46 C47 H47C 109.5 . . ?
H47A C47 H47C 109.5 . . ?
H47B C47 H47C 109.5 . . ?
C46 C48 H48A 109.5 . . ?
C46 C48 H48B 109.5 . . ?
H48A C48 H48B 109.5 . . ?
C46 C48 H48C 109.5 . . ?
H48A C48 H48C 109.5 . . ?
H48B C48 H48C 109.5 . . ?
C20 N1 C1 123.65(16) . . ?
C20 N1 C25 119.03(16) . . ?
C1 N1 C25 117.27(15) . . ?
C10 N2 C11 123.29(16) . . ?
C10 N2 C31 115.96(16) . . ?
C11 N2 C31 120.43(16) . . ?
C17 O5 C37 120.55(14) . . ?

loop_
_geom_bond_atom_site_label_1
_geom_bond_atom_site_label_2
_geom_bond_distance
_geom_bond_site_symmetry_2
_geom_bond_publ_flag
C1 O1 1.216(3) . ?
C1 N1 1.399(3) . ?
C1 C2 1.483(3) . ?
C2 C3 1.380(3) . ?
C2 C21 1.411(3) . ?
C3 C4 1.392(3) . ?
C3 H3 0.9500 . ?
C4 C5 1.390(3) . ?
C4 H4 0.9500 . ?
C5 C22 1.425(3) . ?
C5 C6 1.468(3) . ?
C6 C7 1.395(3) . ?
C6 C23 1.423(3) . ?
C7 C8 1.396(3) . ?
C7 H7 0.9500 . ?
C8 C9 1.375(3) . ?
C8 H8 0.9500 . ?
C9 C24 1.412(3) . ?
C9 C10 1.485(3) . ?
C10 O3 1.221(3) . ?
C10 N2 1.397(3) . ?
C11 O4 1.213(3) . ?
C11 N2 1.409(3) . ?
C11 C12 1.482(3) . ?
C12 C13 1.376(3) . ?
C12 C24 1.411(3) . ?
C13 C14 1.401(3) . ?
C13 H13 0.9500 . ?
C14 C15 1.392(3) . ?
C14 H14 0.9500 . ?
C15 C23 1.436(3) . ?
C15 C16 1.469(2) . ?
C16 C17 1.403(3) . ?
C16 C22 1.431(3) . ?
C17 O5 1.370(2) . ?
C17 C18 1.404(3) . ?
C18 C19 1.373(3) . ?
C18 H18 0.9500 . ?
C19 C21 1.404(3) . ?
C19 C20 1.491(2) . ?
C20 O2 1.211(2) . ?
C20 N1 1.397(2) . ?
C21 C22 1.421(3) . ?
C23 C24 1.424(3) . ?
C25 N1 1.497(2) . ?
C25 C30 1.518(3) . ?
C25 C26 1.527(3) . ?
C25 H25 1.0000 . ?
C26 C27 1.535(3) . ?
C26 H26A 0.9900 . ?
C26 H26B 0.9900 . ?
C27 C28 1.523(4) . ?
C27 H27A 0.9900 . ?
C27 H27B 0.9900 . ?
C28 C29 1.522(4) . ?
C28 H28A 0.9900 . ?
C28 H28B 0.9900 . ?
C29 C30 1.535(3) . ?
C29 H29A 0.9900 . ?
C29 H29B 0.9900 . ?
C30 H30A 0.9900 . ?
C30 H30B 0.9900 . ?
C31 N2 1.498(2) . ?
C31 C32 1.519(3) . ?
C31 C36 1.521(3) . ?
C31 H31 1.0000 . ?
C32 C33 1.534(3) . ?
C32 H32A 0.9900 . ?
C32 H32B 0.9900 . ?
C33 C34 1.522(3) . ?
C33 H33A 0.9900 . ?
C33 H33B 0.9900 . ?
C34 C35 1.513(3) . ?
C34 H34A 0.9900 . ?
C34 H34B 0.9900 . ?
C35 C36 1.529(3) . ?
C35 H35A 0.9900 . ?
C35 H35B 0.9900 . ?
C36 H36A 0.9900 . ?
C36 H36B 0.9900 . ?
C37 C38 1.392(3) . ?
C37 C42 1.393(3) . ?
C37 O5 1.410(2) . ?
C38 C39 1.392(3) . ?
C38 C43 1.524(3) . ?
C39 C40 1.389(3) . ?
C39 H39 0.9500 . ?
C40 C41 1.378(3) . ?
C40 H40 0.9500 . ?
C41 C42 1.395(3) . ?
C41 H41 0.9500 . ?
C42 C46 1.516(3) . ?
C43 C44 1.520(3) . ?
C43 C45 1.535(4) . ?
C43 H43 1.0000 . ?
C44 H44A 0.9800 . ?
C44 H44B 0.9800 . ?
C44 H44C 0.9800 . ?
C45 H45A 0.9800 . ?
C45 H45B 0.9800 . ?
C45 H45C 0.9800 . ?
C46 C47 1.523(3) . ?
C46 C48 1.535(3) . ?
C46 H46 1.0000 . ?
C47 H47A 0.9800 . ?
C47 H47B 0.9800 . ?
C47 H47C 0.9800 . ?
C48 H48A 0.9800 . ?
C48 H48B 0.9800 . ?
C48 H48C 0.9800 . ?
